data_2018616
loop_
_publ_author_name
'Granifo, Juan'
'Gavi\~no, Rub\'en'
'Freire, Eleonora'
'Baggio, Ricardo'

_publ_section_title
;
 Monodentate and bridging behaviour of the sulfur-containing ligand
 4'-[4-(methylsulfanyl)phenyl]-4,2':6',4''-terpyridine in two discrete
 zinc(II) complexes with acetylacetonate
;
_journal_coeditor_code FA3281
_journal_issue 10
_journal_name_full 'Acta Crystallographica Section C'
_journal_page_first m269
_journal_page_last m274
_journal_paper_doi 10.1107/S010827011203483X
_journal_volume 68
_journal_year 2012
_chemical_formula_iupac '[Zn2 (C5 H7 O2)4 (C22 H17 N3 S)]'
_chemical_formula_moiety 'C42 H45 N3 O8 S Zn2'
_chemical_formula_sum 'C42 H45 N3 O8 S Zn2'
_chemical_formula_weight 882.61
_chemical_name_systematic
;
{\m-4'-[4-(methylsulfanyl)phenyl]-4,2':6',4''-terpyridine-
\k^2^<i>N</i>^1^:<i>N</i>^1''^}bis[bis(acetylacetonato-
\k^2^<i>O</i>,<i>O</i>')zinc(II)]
;
_space_group_IT_number 14
_symmetry_cell_setting monoclinic
_symmetry_space_group_name_Hall '-P 2ybc'
_symmetry_space_group_name_H-M 'P 1 21/c 1'
_atom_sites_solution_hydrogens geom
_atom_sites_solution_primary direct
_atom_sites_solution_secondary difmap
_audit_creation_method SHELXL-97
_cell_angle_alpha 90.00
_cell_angle_beta 101.342(2)
_cell_angle_gamma 90.00
_cell_formula_units_Z 4
_cell_length_a 14.1522(3)
_cell_length_b 13.4408(3)
_cell_length_c 23.3887(5)
_cell_measurement_reflns_used 27845
_cell_measurement_temperature 295(2)
_cell_measurement_theta_max 29.02
_cell_measurement_theta_min 3.86
_cell_volume 4362.04(17)
_computing_cell_refinement 'CrysAlis PRO (Oxford Diffraction, 2009)'
_computing_data_collection 'CrysAlis PRO (Oxford Diffraction, 2009)'
_computing_data_reduction 'CrysAlis PRO (Oxford Diffraction, 2009)'
_computing_molecular_graphics 'SHELXTL (Sheldrick, 2008)'
_computing_publication_material 'SHELXL97 (Sheldrick, 2008) and PLATON (Spek, 2009)'
_computing_structure_refinement 'SHELXL97 (Sheldrick, 2008)'
_computing_structure_solution 'SHELXS97 (Sheldrick, 2008)'
_diffrn_ambient_temperature 295(2)
_diffrn_measured_fraction_theta_full 1.000
_diffrn_measured_fraction_theta_max 0.848
_diffrn_measurement_device_type 'Oxford Diffraction Gemini CCD S Ultra'
_diffrn_measurement_method '\w scans, thick slices'
_diffrn_radiation_monochromator graphite
_diffrn_radiation_source 'fine-focus sealed tube'
_diffrn_radiation_type MoK\a
_diffrn_radiation_wavelength 0.71073
_diffrn_reflns_av_R_equivalents 0.0278
_diffrn_reflns_av_sigmaI/netI 0.0462
_diffrn_reflns_limit_h_max 18
_diffrn_reflns_limit_h_min -17
_diffrn_reflns_limit_k_max 18
_diffrn_reflns_limit_k_min -15
_diffrn_reflns_limit_l_max 31
_diffrn_reflns_limit_l_min -30
_diffrn_reflns_number 27845
_diffrn_reflns_theta_full 25.00
_diffrn_reflns_theta_max 29.02
_diffrn_reflns_theta_min 3.86
_exptl_absorpt_coefficient_mu 1.200
_exptl_absorpt_correction_T_max 0.85
_exptl_absorpt_correction_T_min 0.80
_exptl_absorpt_correction_type multi-scan
_exptl_absorpt_process_details '(CrysAlis PRO; Oxford Diffraction, 2009)'
_exptl_crystal_colour colourless
_exptl_crystal_density_diffrn 1.344
_exptl_crystal_density_method 'not measured'
_exptl_crystal_description polyhedra
_exptl_crystal_F_000 1832
_exptl_crystal_size_max 0.32
_exptl_crystal_size_mid 0.16
_exptl_crystal_size_min 0.14
_refine_diff_density_max 0.414
_refine_diff_density_min -0.351
_refine_ls_extinction_method none
_refine_ls_goodness_of_fit_ref 0.981
_refine_ls_hydrogen_treatment constr
_refine_ls_matrix_type full
_refine_ls_number_parameters 505
_refine_ls_number_reflns 9862
_refine_ls_number_restraints 0
_refine_ls_restrained_S_all 0.981
_refine_ls_R_factor_all 0.0640
_refine_ls_R_factor_gt 0.0339
_refine_ls_shift/su_max 0.000
_refine_ls_shift/su_mean 0.000
_refine_ls_structure_factor_coef Fsqd
_refine_ls_weighting_details 'calc w=1/[\s^2^(Fo^2^)+(0.0451P)^2^] where P=(Fo^2^+2Fc^2^)/3'
_refine_ls_weighting_scheme calc
_refine_ls_wR_factor_gt 0.0828
_refine_ls_wR_factor_ref 0.0874
_reflns_number_gt 6308
_reflns_number_total 9862
_reflns_threshold_expression I>2\s(I)
_cod_data_source_file fa3281.cif
_cod_data_source_block II
_cod_original_cell_volume 4362.05(16)
_cod_original_sg_symbol_H-M 'P 21/c'
_cod_database_code 2018616
_cod_database_fobs_code 2018616

loop_
_symmetry_equiv_pos_as_xyz
'x, y, z'
'-x, y+1/2, -z+1/2'
'-x, -y, -z'
'x, -y-1/2, z-1/2'

loop_
_atom_site_type_symbol
_atom_site_label
_atom_site_fract_x
_atom_site_fract_y
_atom_site_fract_z
_atom_site_U_iso_or_equiv
_atom_site_adp_type
_atom_site_calc_flag
_atom_site_refinement_flags
_atom_site_occupancy
_atom_site_symmetry_multiplicity
Zn Zn1 0.218436(19) -0.023500(19) 0.349827(10) 0.04179(8) Uani d . 1 1
Zn Zn2 0.249447(19) 0.788509(17) 0.095196(11) 0.04252(8) Uani d . 1 1
S S1 0.26203(8) -0.04367(6) -0.22174(3) 0.0864(3) Uani d . 1 1
N N1 0.23827(13) 0.03543(12) 0.27084(7) 0.0402(4) Uani d . 1 1
N N2 0.26390(13) 0.27281(12) 0.11112(7) 0.0384(4) Uani d . 1 1
N N3 0.26336(12) 0.63883(12) 0.08122(7) 0.0377(4) Uani d . 1 1
C C1 0.2783(2) 0.17360(18) 0.21648(9) 0.0622(7) Uani d . 1 1
H H1 0.3006 0.2388 0.2170 0.075 Uiso calc R 1 1
C C2 0.2695(2) 0.12781(17) 0.26771(9) 0.0654(8) Uani d . 1 1
H H2 0.2863 0.1638 0.3022 0.079 Uiso calc R 1 1
C C3 0.2163(2) -0.01285(16) 0.22092(10) 0.0577(7) Uani d . 1 1
H H3 0.1953 -0.0783 0.2215 0.069 Uiso calc R 1 1
C C4 0.2229(2) 0.02835(16) 0.16801(10) 0.0609(7) Uani d . 1 1
H H4 0.2055 -0.0090 0.1341 0.073 Uiso calc R 1 1
C C5 0.25462(16) 0.12378(14) 0.16501(9) 0.0376(5) Uani d . 1 1
C C6 0.25986(15) 0.17335(15) 0.10865(8) 0.0357(5) Uani d . 1 1
C C7 0.25918(16) 0.12118(15) 0.05764(8) 0.0403(5) Uani d . 1 1
H H7 0.2567 0.0520 0.0579 0.048 Uiso calc R 1 1
C C8 0.26220(14) 0.17133(14) 0.00593(8) 0.0347(5) Uani d . 1 1
C C9 0.26433(16) 0.27450(14) 0.00884(9) 0.0387(5) Uani d . 1 1
H H9 0.2649 0.3117 -0.0246 0.046 Uiso calc R 1 1
C C10 0.26559(15) 0.32220(14) 0.06159(8) 0.0347(5) Uani d . 1 1
C C11 0.26723(15) 0.43249(14) 0.06757(8) 0.0356(5) Uani d . 1 1
C C12 0.25005(16) 0.49616(14) 0.01986(9) 0.0394(5) Uani d . 1 1
H H12 0.2400 0.4705 -0.0178 0.047 Uiso calc R 1 1
C C13 0.24805(15) 0.59650(15) 0.02846(9) 0.0404(5) Uani d . 1 1
H H13 0.2354 0.6377 -0.0041 0.049 Uiso calc R 1 1
C C14 0.28264(18) 0.57757(15) 0.12719(9) 0.0492(6) Uani d . 1 1
H H14 0.2954 0.6052 0.1644 0.059 Uiso calc R 1 1
C C15 0.28448(19) 0.47635(16) 0.12209(9) 0.0495(6) Uani d . 1 1
H H15 0.2974 0.4369 0.1554 0.059 Uiso calc R 1 1
C C16 0.26189(15) 0.11671(14) -0.04945(8) 0.0355(5) Uani d . 1 1
C C17 0.24822(17) 0.01453(15) -0.05372(9) 0.0433(5) Uani d . 1 1
H H17 0.2403 -0.0210 -0.0208 0.052 Uiso calc R 1 1
C C18 0.24604(17) -0.03592(16) -0.10542(9) 0.0475(6) Uani d . 1 1
H H18 0.2360 -0.1043 -0.1069 0.057 Uiso calc R 1 1
C C19 0.25856(18) 0.01415(16) -0.15492(9) 0.0463(6) Uani d . 1 1
C C20 0.27351(19) 0.11550(17) -0.15099(10) 0.0544(6) Uani d . 1 1
H H20 0.2826 0.1505 -0.1838 0.065 Uiso calc R 1 1
C C21 0.27534(18) 0.16609(17) -0.09943(9) 0.0498(6) Uani d . 1 1
H H21 0.2858 0.2344 -0.0981 0.060 Uiso calc R 1 1
C C22 0.2009(3) -0.1586(2) -0.21953(13) 0.0987(12) Uani d . 1 1
H H22A 0.2369 -0.2000 -0.1895 0.148 Uiso calc R 1 1
H H22B 0.1946 -0.1915 -0.2565 0.148 Uiso calc R 1 1
H H22C 0.1380 -0.1464 -0.2113 0.148 Uiso calc R 1 1
O O1A 0.29796(13) -0.13868(11) 0.38313(7) 0.0583(4) Uani d . 1 1
O O2A 0.32724(11) 0.07003(11) 0.39319(6) 0.0442(4) Uani d . 1 1
C C1A 0.4306(3) -0.2400(2) 0.42020(16) 0.1062(13) Uani d . 1 1
H H1AA 0.4051 -0.2677 0.4519 0.159 Uiso calc R 1 1
H H1AB 0.4993 -0.2341 0.4315 0.159 Uiso calc R 1 1
H H1AC 0.4148 -0.2828 0.3868 0.159 Uiso calc R 1 1
C C2A 0.3871(2) -0.13828(19) 0.40509(11) 0.0607(7) Uani d . 1 1
C C3A 0.4441(2) -0.0551(2) 0.41636(12) 0.0673(7) Uani d . 1 1
H H3A 0.5097 -0.0655 0.4294 0.081 Uiso calc R 1 1
C C4A 0.41288(18) 0.04379(18) 0.41012(10) 0.0496(6) Uani d . 1 1
C C5A 0.4852(2) 0.1264(2) 0.42386(16) 0.0896(10) Uani d . 1 1
H H5AA 0.5053 0.1469 0.3888 0.134 Uiso calc R 1 1
H H5AB 0.5402 0.1034 0.4516 0.134 Uiso calc R 1 1
H H5AC 0.4565 0.1817 0.4400 0.134 Uiso calc R 1 1
O O1B 0.13151(12) 0.05352(13) 0.38961(7) 0.0612(4) Uani d . 1 1
O O2B 0.10714(13) -0.11416(14) 0.31358(7) 0.0686(5) Uani d . 1 1
C C1B 0.0021(3) 0.0937(3) 0.4345(2) 0.1332(16) Uani d . 1 1
H H1BA 0.0508 0.1150 0.4668 0.200 Uiso calc R 1 1
H H1BB -0.0463 0.0563 0.4487 0.200 Uiso calc R 1 1
H H1BC -0.0270 0.1508 0.4135 0.200 Uiso calc R 1 1
C C2B 0.0472(2) 0.0294(3) 0.39461(14) 0.0772(9) Uani d . 1 1
C C3B -0.0035(2) -0.0486(3) 0.36671(17) 0.0913(10) Uani d . 1 1
H H3B -0.0644 -0.0592 0.3749 0.110 Uiso calc R 1 1
C C4B 0.0249(2) -0.1140(2) 0.32762(13) 0.0753(9) Uani d . 1 1
C C5B -0.0453(3) -0.1923(3) 0.29922(16) 0.1174(14) Uani d . 1 1
H H5BA -0.0819 -0.1669 0.2632 0.176 Uiso calc R 1 1
H H5BB -0.0882 -0.2093 0.3248 0.176 Uiso calc R 1 1
H H5BC -0.0105 -0.2505 0.2915 0.176 Uiso calc R 1 1
O O1C 0.33071(13) 0.78156(11) 0.17868(7) 0.0557(4) Uani d . 1 1
O O2C 0.34574(12) 0.87955(12) 0.07399(8) 0.0602(5) Uani d . 1 1
C C1C 0.4520(3) 0.8109(3) 0.26122(14) 0.1178(14) Uani d . 1 1
H H1CA 0.4077 0.8336 0.2847 0.177 Uiso calc R 1 1
H H1CB 0.5109 0.8479 0.2710 0.177 Uiso calc R 1 1
H H1CC 0.4651 0.7415 0.2685 0.177 Uiso calc R 1 1
C C2C 0.4079(2) 0.8261(2) 0.19713(11) 0.0637(7) Uani d . 1 1
C C3C 0.4542(2) 0.8875(2) 0.16381(15) 0.0792(9) Uani d . 1 1
H H3C 0.5121 0.9159 0.1824 0.095 Uiso calc R 1 1
C C4C 0.4228(2) 0.9106(2) 0.10598(15) 0.0695(8) Uani d . 1 1
C C5C 0.4834(2) 0.9787(3) 0.07552(19) 0.1181(15) Uani d . 1 1
H H5CA 0.5158 0.9398 0.0508 0.177 Uiso calc R 1 1
H H5CB 0.5302 1.0127 0.1042 0.177 Uiso calc R 1 1
H H5CC 0.4423 1.0266 0.0523 0.177 Uiso calc R 1 1
O O1D 0.16383(14) 0.81287(13) 0.01464(7) 0.0643(5) Uani d . 1 1
O O2D 0.13678(13) 0.81541(13) 0.13117(7) 0.0612(5) Uani d . 1 1
C C1D 0.0275(2) 0.8421(3) -0.05845(13) 0.1007(11) Uani d . 1 1
H H1DA 0.0682 0.8756 -0.0806 0.151 Uiso calc R 1 1
H H1DB -0.0323 0.8775 -0.0619 0.151 Uiso calc R 1 1
H H1DC 0.0150 0.7756 -0.0730 0.151 Uiso calc R 1 1
C C2D 0.0774(2) 0.83809(19) 0.00505(12) 0.0621(7) Uani d . 1 1
C C3D 0.0246(2) 0.8601(3) 0.04699(15) 0.0855(9) Uani d . 1 1
H H3D -0.0368 0.8861 0.0343 0.103 Uiso calc R 1 1
C C4D 0.0549(2) 0.8469(3) 0.10617(14) 0.0808(9) Uani d . 1 1
C C5D -0.0148(3) 0.8663(5) 0.14618(18) 0.178(3) Uani d . 1 1
H H5DA -0.0336 0.8042 0.1609 0.267 Uiso calc R 1 1
H H5DB -0.0708 0.8997 0.1249 0.267 Uiso calc R 1 1
H H5DC 0.0157 0.9073 0.1781 0.267 Uiso calc R 1 1

loop_
_atom_site_aniso_label
_atom_site_aniso_U_11
_atom_site_aniso_U_22
_atom_site_aniso_U_33
_atom_site_aniso_U_12
_atom_site_aniso_U_13
_atom_site_aniso_U_23
Zn1 0.04805(16) 0.04775(16) 0.03023(13) -0.00284(12) 0.00929(11) 0.00155(11)
Zn2 0.05416(17) 0.02841(13) 0.04535(15) -0.00145(12) 0.01067(12) 0.00171(11)
S1 0.1568(8) 0.0639(5) 0.0494(4) -0.0240(5) 0.0473(5) -0.0213(3)
N1 0.0592(12) 0.0317(10) 0.0301(9) -0.0006(9) 0.0098(8) 0.0002(8)
N2 0.0548(11) 0.0292(9) 0.0330(9) -0.0001(8) 0.0130(8) 0.0009(7)
N3 0.0507(11) 0.0297(9) 0.0343(9) 0.0014(8) 0.0126(8) 0.0011(8)
C1 0.111(2) 0.0370(12) 0.0348(13) -0.0201(14) 0.0054(13) 0.0020(10)
C2 0.124(2) 0.0419(14) 0.0273(12) -0.0168(15) 0.0075(14) -0.0045(10)
C3 0.108(2) 0.0307(12) 0.0384(12) -0.0150(13) 0.0236(13) -0.0036(10)
C4 0.121(2) 0.0328(12) 0.0343(12) -0.0124(14) 0.0277(14) -0.0076(10)
C5 0.0529(13) 0.0287(11) 0.0335(11) 0.0050(10) 0.0145(10) 0.0017(9)
C6 0.0464(12) 0.0290(10) 0.0334(11) 0.0026(10) 0.0121(9) 0.0026(9)
C7 0.0605(14) 0.0268(11) 0.0358(11) 0.0019(10) 0.0146(10) 0.0005(9)
C8 0.0429(12) 0.0309(11) 0.0316(10) 0.0006(9) 0.0100(9) -0.0003(9)
C9 0.0549(14) 0.0317(12) 0.0316(11) 0.0005(10) 0.0139(10) 0.0030(9)
C10 0.0443(12) 0.0295(11) 0.0317(11) 0.0002(9) 0.0110(9) 0.0012(9)
C11 0.0473(12) 0.0297(11) 0.0322(11) -0.0005(10) 0.0133(9) 0.0018(9)
C12 0.0591(14) 0.0316(11) 0.0280(10) 0.0012(10) 0.0098(10) -0.0006(8)
C13 0.0533(14) 0.0365(12) 0.0320(11) 0.0013(10) 0.0095(10) 0.0061(9)
C14 0.0880(18) 0.0310(12) 0.0300(11) -0.0034(12) 0.0146(11) -0.0018(10)
C15 0.0857(18) 0.0324(12) 0.0313(11) 0.0009(12) 0.0140(11) 0.0049(10)
C16 0.0462(12) 0.0319(11) 0.0302(10) 0.0008(9) 0.0114(9) 0.0005(8)
C17 0.0671(16) 0.0307(11) 0.0344(11) -0.0009(11) 0.0160(11) 0.0030(9)
C18 0.0687(16) 0.0324(12) 0.0445(12) -0.0020(11) 0.0188(12) -0.0067(10)
C19 0.0644(15) 0.0427(13) 0.0350(12) -0.0003(12) 0.0178(11) -0.0049(10)
C20 0.0902(19) 0.0416(13) 0.0371(12) -0.0052(13) 0.0263(12) 0.0015(10)
C21 0.0827(18) 0.0316(12) 0.0385(12) -0.0055(12) 0.0203(12) 0.0004(10)
C22 0.155(3) 0.074(2) 0.071(2) -0.033(2) 0.033(2) -0.0329(17)
O1A 0.0686(12) 0.0476(10) 0.0546(10) -0.0011(9) 0.0021(9) 0.0064(8)
O2A 0.0454(9) 0.0482(9) 0.0375(8) -0.0003(8) 0.0044(7) -0.0012(7)
C1A 0.121(3) 0.0625(19) 0.116(3) 0.030(2) -0.023(2) 0.000(2)
C2A 0.0713(19) 0.0572(16) 0.0502(15) 0.0129(15) 0.0034(13) 0.0033(12)
C3A 0.0494(16) 0.0669(18) 0.0803(19) 0.0096(14) 0.0000(14) 0.0039(15)
C4A 0.0460(15) 0.0612(16) 0.0408(12) -0.0044(12) 0.0070(11) -0.0001(11)
C5A 0.0578(18) 0.083(2) 0.121(3) -0.0132(16) 0.0003(17) 0.009(2)
O1B 0.0530(11) 0.0768(12) 0.0559(10) 0.0093(9) 0.0160(8) -0.0014(9)
O2B 0.0654(12) 0.0812(13) 0.0585(11) -0.0264(10) 0.0101(9) -0.0053(9)
C1B 0.096(3) 0.154(4) 0.168(4) 0.044(3) 0.069(3) -0.013(3)
C2B 0.0530(18) 0.100(2) 0.082(2) 0.0240(18) 0.0224(16) 0.0166(19)
C3B 0.0545(19) 0.123(3) 0.100(3) -0.007(2) 0.0243(18) 0.004(2)
C4B 0.0608(19) 0.094(2) 0.0652(19) -0.0268(18) -0.0027(15) 0.0240(17)
C5B 0.088(2) 0.143(3) 0.112(3) -0.061(2) -0.003(2) 0.007(2)
O1C 0.0653(11) 0.0541(10) 0.0454(9) -0.0117(9) 0.0051(8) 0.0002(8)
O2C 0.0584(11) 0.0524(10) 0.0694(11) -0.0072(9) 0.0112(9) 0.0201(9)
C1C 0.093(3) 0.185(4) 0.066(2) -0.024(3) -0.0092(18) 0.002(2)
C2C 0.0586(17) 0.0739(18) 0.0560(16) 0.0018(15) 0.0053(13) -0.0048(14)
C3C 0.0532(17) 0.087(2) 0.092(2) -0.0222(16) 0.0011(16) 0.0018(18)
C4C 0.0488(17) 0.0579(17) 0.103(2) -0.0007(14) 0.0177(16) 0.0238(17)
C5C 0.066(2) 0.125(3) 0.165(4) -0.021(2) 0.025(2) 0.069(3)
O1D 0.0656(12) 0.0698(12) 0.0556(11) 0.0053(10) 0.0075(9) 0.0172(9)
O2D 0.0557(11) 0.0717(12) 0.0562(10) 0.0030(9) 0.0112(9) -0.0194(9)
C1D 0.084(2) 0.131(3) 0.076(2) -0.007(2) -0.0116(17) 0.028(2)
C2D 0.0652(19) 0.0494(15) 0.0649(17) -0.0096(14) -0.0036(15) 0.0109(13)
C3D 0.0575(18) 0.107(3) 0.086(2) 0.0180(18) -0.0005(17) 0.0000(19)
C4D 0.062(2) 0.105(2) 0.074(2) 0.0068(18) 0.0116(17) -0.0230(18)
C5D 0.080(3) 0.362(8) 0.096(3) 0.056(4) 0.027(2) -0.039(4)

loop_
_atom_type_symbol
_atom_type_description
_atom_type_scat_dispersion_real
_atom_type_scat_dispersion_imag
_atom_type_scat_source
C C 0.0033 0.0016 'International Tables Vol C Tables 4.2.6.8 and 6.1.1.4'
H H 0.0000 0.0000 'International Tables Vol C Tables 4.2.6.8 and 6.1.1.4'
N N 0.0061 0.0033 'International Tables Vol C Tables 4.2.6.8 and 6.1.1.4'
O O 0.0106 0.0060 'International Tables Vol C Tables 4.2.6.8 and 6.1.1.4'
S S 0.1246 0.1234 'International Tables Vol C Tables 4.2.6.8 and 6.1.1.4'
Zn Zn 0.2839 1.4301 'International Tables Vol C Tables 4.2.6.8 and 6.1.1.4'

loop_
_geom_angle_atom_site_label_1
_geom_angle_atom_site_label_2
_geom_angle_atom_site_label_3
_geom_angle
O1B Zn1 O1A 125.64(7)
O1B Zn1 O2B 90.42(8)
O1A Zn1 O2B 91.67(7)
O1B Zn1 N1 115.11(7)
O1A Zn1 N1 118.78(7)
O2B Zn1 N1 94.96(7)
O1B Zn1 O2A 85.63(7)
O1A Zn1 O2A 88.39(6)
O2B Zn1 O2A 175.17(7)
N1 Zn1 O2A 89.24(6)
O2C Zn2 O2D 130.58(7)
O2C Zn2 N3 118.46(7)
O2D Zn2 N3 110.95(7)
O2C Zn2 O1D 88.99(7)
O2D Zn2 O1D 88.94(7)
N3 Zn2 O1D 93.89(7)
O2C Zn2 O1C 88.96(7)
O2D Zn2 O1C 87.23(7)
N3 Zn2 O1C 93.05(6)
O1D Zn2 O1C 172.91(7)
C19 S1 C22 105.07(12)
C3 N1 C2 115.83(18)
C3 N1 Zn1 123.36(14)
C2 N1 Zn1 120.71(14)
C6 N2 C10 117.73(16)
C13 N3 C14 116.73(17)
C13 N3 Zn2 124.09(13)
C14 N3 Zn2 119.03(13)
C5 C1 C2 120.1(2)
C5 C1 H1 119.9
C2 C1 H1 119.9
N1 C2 C1 123.8(2)
N1 C2 H2 118.1
C1 C2 H2 118.1
N1 C3 C4 123.6(2)
N1 C3 H3 118.2
C4 C3 H3 118.2
C5 C4 C3 120.4(2)
C5 C4 H4 119.8
C3 C4 H4 119.8
C1 C5 C4 116.31(19)
C1 C5 C6 121.03(18)
C4 C5 C6 122.61(18)
N2 C6 C7 122.46(17)
N2 C6 C5 114.64(16)
C7 C6 C5 122.89(17)
C6 C7 C8 120.52(18)
C6 C7 H7 119.7
C8 C7 H7 119.7
C9 C8 C7 116.43(17)
C9 C8 C16 122.11(17)
C7 C8 C16 121.46(17)
C10 C9 C8 120.09(18)
C10 C9 H9 120.0
C8 C9 H9 120.0
N2 C10 C9 122.74(17)
N2 C10 C11 114.50(16)
C9 C10 C11 122.75(17)
C15 C11 C12 116.71(18)
C15 C11 C10 120.54(17)
C12 C11 C10 122.74(17)
C13 C12 C11 119.71(18)
C13 C12 H12 120.1
C11 C12 H12 120.1
N3 C13 C12 123.53(18)
N3 C13 H13 118.2
C12 C13 H13 118.2
N3 C14 C15 123.13(19)
N3 C14 H14 118.4
C15 C14 H14 118.4
C14 C15 C11 120.15(19)
C14 C15 H15 119.9
C11 C15 H15 119.9
C17 C16 C21 116.91(18)
C17 C16 C8 121.82(17)
C21 C16 C8 121.27(18)
C18 C17 C16 121.83(19)
C18 C17 H17 119.1
C16 C17 H17 119.1
C19 C18 C17 120.69(19)
C19 C18 H18 119.7
C17 C18 H18 119.7
C20 C19 C18 117.98(19)
C20 C19 S1 117.78(17)
C18 C19 S1 124.18(16)
C19 C20 C21 121.4(2)
C19 C20 H20 119.3
C21 C20 H20 119.3
C20 C21 C16 121.2(2)
C20 C21 H21 119.4
C16 C21 H21 119.4
S1 C22 H22A 109.5
S1 C22 H22B 109.5
H22A C22 H22B 109.5
S1 C22 H22C 109.5
H22A C22 H22C 109.5
H22B C22 H22C 109.5
C2A O1A Zn1 126.89(16)
C4A O2A Zn1 124.07(15)
C2A C1A H1AA 109.5
C2A C1A H1AB 109.5
H1AA C1A H1AB 109.5
C2A C1A H1AC 109.5
H1AA C1A H1AC 109.5
H1AB C1A H1AC 109.5
O1A C2A C3A 125.6(2)
O1A C2A C1A 114.7(3)
C3A C2A C1A 119.6(3)
C2A C3A C4A 126.3(2)
C2A C3A H3A 116.9
C4A C3A H3A 116.9
O2A C4A C3A 124.6(2)
O2A C4A C5A 115.9(2)
C3A C4A C5A 119.5(2)
C4A C5A H5AA 109.5
C4A C5A H5AB 109.5
H5AA C5A H5AB 109.5
C4A C5A H5AC 109.5
H5AA C5A H5AC 109.5
H5AB C5A H5AC 109.5
C2B O1B Zn1 126.6(2)
C4B O2B Zn1 124.3(2)
C2B C1B H1BA 109.5
C2B C1B H1BB 109.5
H1BA C1B H1BB 109.5
C2B C1B H1BC 109.5
H1BA C1B H1BC 109.5
H1BB C1B H1BC 109.5
O1B C2B C3B 124.8(3)
O1B C2B C1B 115.7(3)
C3B C2B C1B 119.4(3)
C2B C3B C4B 127.6(3)
C2B C3B H3B 116.2
C4B C3B H3B 116.2
O2B C4B C3B 124.9(3)
O2B C4B C5B 116.2(3)
C3B C4B C5B 118.8(3)
C4B C5B H5BA 109.5
C4B C5B H5BB 109.5
H5BA C5B H5BB 109.5
C4B C5B H5BC 109.5
H5BA C5B H5BC 109.5
H5BB C5B H5BC 109.5
C2C O1C Zn2 126.40(16)
C4C O2C Zn2 127.99(17)
C2C C1C H1CA 109.5
C2C C1C H1CB 109.5
H1CA C1C H1CB 109.5
C2C C1C H1CC 109.5
H1CA C1C H1CC 109.5
H1CB C1C H1CC 109.5
O1C C2C C3C 124.8(3)
O1C C2C C1C 116.0(3)
C3C C2C C1C 119.2(3)
C4C C3C C2C 126.3(3)
C4C C3C H3C 116.9
C2C C3C H3C 116.9
O2C C4C C3C 125.5(2)
O2C C4C C5C 114.9(3)
C3C C4C C5C 119.6(3)
C4C C5C H5CA 109.5
C4C C5C H5CB 109.5
H5CA C5C H5CB 109.5
C4C C5C H5CC 109.5
H5CA C5C H5CC 109.5
H5CB C5C H5CC 109.5
C2D O1D Zn2 126.08(18)
C4D O2D Zn2 127.40(19)
C2D C1D H1DA 109.5
C2D C1D H1DB 109.5
H1DA C1D H1DB 109.5
C2D C1D H1DC 109.5
H1DA C1D H1DC 109.5
H1DB C1D H1DC 109.5
O1D C2D C3D 125.5(3)
O1D C2D C1D 115.9(3)
C3D C2D C1D 118.5(3)
C2D C3D C4D 125.7(3)
C2D C3D H3D 117.2
C4D C3D H3D 117.2
O2D C4D C3D 125.7(3)
O2D C4D C5D 115.0(3)
C3D C4D C5D 119.3(3)
C4D C5D H5DA 109.5
C4D C5D H5DB 109.5
H5DA C5D H5DB 109.5
C4D C5D H5DC 109.5
H5DA C5D H5DC 109.5
H5DB C5D H5DC 109.5

loop_
_geom_bond_atom_site_label_1
_geom_bond_atom_site_label_2
_geom_bond_distance
Zn1 O1B 1.9752(17)
Zn1 O1A 1.9812(16)
Zn1 O2B 2.0394(17)
Zn1 N1 2.0793(16)
Zn1 O2A 2.0894(15)
Zn2 O2C 1.9663(16)
Zn2 O2D 1.9770(17)
Zn2 N3 2.0538(16)
Zn2 O1D 2.0560(17)
Zn2 O1C 2.0641(16)
S1 C19 1.755(2)
S1 C22 1.777(3)
N1 C3 1.318(3)
N1 C2 1.325(3)
N2 C6 1.339(3)
N2 C10 1.340(2)
N3 C13 1.337(2)
N3 C14 1.339(3)
C1 C5 1.361(3)
C1 C2 1.375(3)
C1 H1 0.9300
C2 H2 0.9300
C3 C4 1.375(3)
C3 H3 0.9300
C4 C5 1.365(3)
C4 H4 0.9300
C5 C6 1.492(3)
C6 C7 1.382(3)
C7 C8 1.393(3)
C7 H7 0.9300
C8 C9 1.388(3)
C8 C16 1.488(3)
C9 C10 1.387(3)
C9 H9 0.9300
C10 C11 1.489(3)
C11 C15 1.382(3)
C11 C12 1.389(3)
C12 C13 1.365(3)
C12 H12 0.9300
C13 H13 0.9300
C14 C15 1.366(3)
C14 H14 0.9300
C15 H15 0.9300
C16 C17 1.388(3)
C16 C21 1.389(3)
C17 C18 1.381(3)
C17 H17 0.9300
C18 C19 1.380(3)
C18 H18 0.9300
C19 C20 1.379(3)
C20 C21 1.380(3)
C20 H20 0.9300
C21 H21 0.9300
C22 H22A 0.9600
C22 H22B 0.9600
C22 H22C 0.9600
O1A C2A 1.265(3)
O2A C4A 1.250(3)
C1A C2A 1.513(4)
C1A H1AA 0.9600
C1A H1AB 0.9600
C1A H1AC 0.9600
C2A C3A 1.373(4)
C3A C4A 1.399(3)
C3A H3A 0.9300
C4A C5A 1.502(3)
C5A H5AA 0.9600
C5A H5AB 0.9600
C5A H5AC 0.9600
O1B C2B 1.264(3)
O2B C4B 1.270(3)
C1B C2B 1.503(4)
C1B H1BA 0.9600
C1B H1BB 0.9600
C1B H1BC 0.9600
C2B C3B 1.363(5)
C3B C4B 1.383(4)
C3B H3B 0.9300
C4B C5B 1.509(4)
C5B H5BA 0.9600
C5B H5BB 0.9600
C5B H5BC 0.9600
O1C C2C 1.246(3)
O2C C4C 1.266(3)
C1C C2C 1.520(4)
C1C H1CA 0.9600
C1C H1CB 0.9600
C1C H1CC 0.9600
C2C C3C 1.385(4)
C3C C4C 1.374(4)
C3C H3C 0.9300
C4C C5C 1.523(4)
C5C H5CA 0.9600
C5C H5CB 0.9600
C5C H5CC 0.9600
O1D C2D 1.247(3)
O2D C4D 1.264(3)
C1D C2D 1.515(4)
C1D H1DA 0.9600
C1D H1DB 0.9600
C1D H1DC 0.9600
C2D C3D 1.377(4)
C3D C4D 1.377(4)
C3D H3D 0.9300
C4D C5D 1.509(4)
C5D H5DA 0.9600
C5D H5DB 0.9600
C5D H5DC 0.9600

loop_
_geom_hbond_atom_site_label_D
_geom_hbond_atom_site_label_H
_geom_hbond_atom_site_label_A
_geom_hbond_site_symmetry_A
_geom_hbond_distance_DH
_geom_hbond_distance_HA
_geom_hbond_distance_DA
_geom_hbond_angle_DHA
C4 H4 Cg4 1_545 0.93 2.85 3.712(3) 155
C1B H1BC Cg4 2_545 0.96 2.78 3.563(4) 140
C5D H5DB Cg8 3_565 0.96 2.67 3.549(5) 152
